data_7249231
loop_
_publ_author_name
'Ravi, Sasikala'
'Priyadharsan, R. Rameshbabu'
'Karthikeyan, Subramanian'
'Pannipara, Mehboobali'
'Al-Sehemi, Abdullah G.'
'Moon, Dohyun'
'Anthony, Savarimuthu Philip'

_publ_section_title
;
 Self-reversible mechanofluorochromic AIEgens with tunable solid-state
 fluorescence: effect of acceptors and intermolecular interactions
;
_journal_issue 37
_journal_name_full CrystEngComm
_journal_page_first 5241
_journal_page_last 5248
_journal_paper_doi 10.1039/D4CE00729H
_journal_volume 26
_journal_year 2024
_chemical_formula_moiety 'C23 H15 N3 O'
_chemical_formula_sum 'C23 H15 N3 O'
_chemical_formula_weight 349.38
_space_group_crystal_system monoclinic
_space_group_IT_number 14
_space_group_name_Hall '-P 2yn'
_space_group_name_H-M_alt 'P 1 21/n 1'
_atom_sites_solution_hydrogens geom
_audit_creation_method SHELXL-2019/3
_audit_update_record
;
2024-07-18 deposited with the CCDC.	2024-08-21 downloaded from the CCDC.
;
_cell_angle_alpha 90
_cell_angle_beta 96.48(3)
_cell_angle_gamma 90
_cell_formula_units_Z 4
_cell_length_a 7.7540(16)
_cell_length_b 9.5060(19)
_cell_length_c 24.648(5)
_cell_measurement_reflns_used 50061
_cell_measurement_temperature 221(2)
_cell_measurement_theta_max 30.000
_cell_measurement_theta_min 0.361
_cell_volume 1805.2(6)
_computing_cell_refinement '<i>HKL3000sm</i>(Otwinowski & Minor, 1997)'
_computing_data_collection '<i>PAL BL2D-SMDC Program</i>(Shin et.al, 2016)'
_computing_data_reduction '<i>HKL3000sm</i>(Otwinowski & Minor, 1997)'
_computing_molecular_graphics '<i>DIAMOND 4</i>(Putx&Brandenburg, 2014)'
_computing_publication_material '<i>publCIF</i>(Westrip, 2010)'
_computing_structure_refinement '<i>SHELXL-2018</i>(Sheldrick, 2018)'
_computing_structure_solution '<i>SHELXT-2018</i>(Sheldrick, 2018)'
_diffrn_ambient_temperature 221(2)
_diffrn_measured_fraction_theta_full 0.993
_diffrn_measured_fraction_theta_max 0.986
_diffrn_measurement_device_type 'Rayonix SX165 CCD area detector'
_diffrn_measurement_method 'omega scan'
_diffrn_radiation_type synchrotron
_diffrn_radiation_wavelength 0.630
_diffrn_reflns_av_R_equivalents 0.0861
_diffrn_reflns_av_unetI/netI 0.0731
_diffrn_reflns_Laue_measured_fraction_full 0.993
_diffrn_reflns_Laue_measured_fraction_max 0.986
_diffrn_reflns_limit_h_max 10
_diffrn_reflns_limit_h_min -10
_diffrn_reflns_limit_k_max 12
_diffrn_reflns_limit_k_min -12
_diffrn_reflns_limit_l_max 34
_diffrn_reflns_limit_l_min -34
_diffrn_reflns_number 18089
_diffrn_reflns_point_group_measured_fraction_full 0.993
_diffrn_reflns_point_group_measured_fraction_max 0.986
_diffrn_reflns_theta_full 22.210
_diffrn_reflns_theta_max 25.998
_diffrn_reflns_theta_min 2.037
_diffrn_source 'PLSII 2D bending magnet'
_exptl_absorpt_coefficient_mu 0.063
_exptl_absorpt_correction_T_max 1.000
_exptl_absorpt_correction_T_min 0.964
_exptl_absorpt_correction_type empirical
_exptl_absorpt_process_details '<i>HKL3000sm Scalepack</i>(Otwinowski et.al,2003)'
_exptl_crystal_colour yellow
_exptl_crystal_density_diffrn 1.286
_exptl_crystal_description plate
_exptl_crystal_F_000 728
_exptl_crystal_size_max 0.051
_exptl_crystal_size_mid 0.041
_exptl_crystal_size_min 0.012
_refine_diff_density_max 0.268
_refine_diff_density_min -0.219
_refine_diff_density_rms 0.049
_refine_ls_extinction_method none
_refine_ls_goodness_of_fit_ref 1.008
_refine_ls_hydrogen_treatment constr
_refine_ls_matrix_type full
_refine_ls_number_parameters 245
_refine_ls_number_reflns 5018
_refine_ls_number_restraints 0
_refine_ls_restrained_S_all 1.008
_refine_ls_R_factor_all 0.0916
_refine_ls_R_factor_gt 0.0530
_refine_ls_shift/su_max 0.000
_refine_ls_shift/su_mean 0.000
_refine_ls_structure_factor_coef Fsqd
_refine_ls_weighting_details 'w=1/[\s^2^(Fo^2^)+(0.0556P)^2^] where P=(Fo^2^+2Fc^2^)/3'
_refine_ls_weighting_scheme calc
_refine_ls_wR_factor_gt 0.1165
_refine_ls_wR_factor_ref 0.1311
_reflns_Friedel_coverage 0.000
_reflns_number_gt 3171
_reflns_number_total 5018
_reflns_threshold_expression 'I > 2\s(I)'
_cod_data_source_file d4ce00729h2.cif
_cod_data_source_block SPA936
_cod_depositor_comments 'Adding full bibliography for 7249231--7249233.cif.'
_cod_original_sg_symbol_H-M 'P 21/n'
_cod_database_code 7249231
_shelx_shelxl_version_number 2019/3
_shelx_space_group_comment
;
The symmetry employed for this shelxl refinement is uniquely defined
by the following loop, which should always be used as a source of
symmetry information in preference to the above space-group names.
They are only intended as comments.
;
_shelx_estimated_absorpt_t_min 0.997
_shelx_estimated_absorpt_t_max 0.999

loop_
_space_group_symop_operation_xyz
'x, y, z'
'-x+1/2, y+1/2, -z+1/2'
'-x, -y, -z'
'x-1/2, -y-1/2, z-1/2'

loop_
_atom_site_label
_atom_site_type_symbol
_atom_site_fract_x
_atom_site_fract_y
_atom_site_fract_z
_atom_site_U_iso_or_equiv
_atom_site_adp_type
_atom_site_occupancy
_atom_site_site_symmetry_order
_atom_site_calc_flag
_atom_site_refinement_flags_posn
_atom_site_refinement_flags_adp
_atom_site_refinement_flags_occupancy
_atom_site_disorder_assembly
_atom_site_disorder_group
O1 O 1.13975(18) 0.25163(13) 0.24956(6) 0.0489(4) Uani 1 1 d . . . . .
N1 N 0.84952(18) 0.60987(13) 0.34662(5) 0.0299(3) Uani 1 1 d . . . . .
N2 N 0.4669(3) 0.8860(2) 0.56743(8) 0.0677(6) Uani 1 1 d . . . . .
N3 N -0.0200(2) 0.66129(16) 0.56146(7) 0.0471(4) Uani 1 1 d . . . . .
C1 C 0.3799(2) 0.80263(18) 0.54499(7) 0.0400(4) Uani 1 1 d . . . . .
C2 C 0.1070(2) 0.67698(17) 0.54250(7) 0.0356(4) Uani 1 1 d . . . . .
C3 C 0.2672(2) 0.69711(16) 0.51865(6) 0.0308(3) Uani 1 1 d . . . . .
C4 C 0.2998(2) 0.61764(16) 0.47559(6) 0.0303(3) Uani 1 1 d . . . . .
H4 H 0.212975 0.551434 0.464408 0.036 Uiso 1 1 calc R U . . .
C5 C 0.7067(2) 0.59707(15) 0.37507(6) 0.0269(3) Uani 1 1 d . . . . .
C6 C 0.5688(2) 0.50296(16) 0.36754(7) 0.0342(4) Uani 1 1 d . . . . .
H6 H 0.563089 0.434148 0.340006 0.041 Uiso 1 1 calc R U . . .
C7 C 0.4409(2) 0.51403(16) 0.40182(7) 0.0331(3) Uani 1 1 d . . . . .
H7 H 0.346913 0.451064 0.397309 0.040 Uiso 1 1 calc R U . . .
C8 C 0.4457(2) 0.61676(15) 0.44362(6) 0.0277(3) Uani 1 1 d . . . . .
C9 C 0.5856(2) 0.71056(15) 0.45058(6) 0.0269(3) Uani 1 1 d . . . . .
H9 H 0.591158 0.779387 0.478106 0.032 Uiso 1 1 calc R U . . .
C10 C 0.7162(2) 0.70114(14) 0.41645(6) 0.0248(3) Uani 1 1 d . . . . .
C11 C 0.87174(19) 0.78211(15) 0.41147(6) 0.0250(3) Uani 1 1 d . . . . .
C12 C 0.9459(2) 0.90087(15) 0.43765(6) 0.0301(3) Uani 1 1 d . . . . .
H12 H 0.893774 0.943867 0.466027 0.036 Uiso 1 1 calc R U . . .
C13 C 1.0981(2) 0.95483(17) 0.42119(7) 0.0351(4) Uani 1 1 d . . . . .
H13 H 1.148969 1.035155 0.438541 0.042 Uiso 1 1 calc R U . . .
C14 C 1.1765(2) 0.89108(17) 0.37909(7) 0.0361(4) Uani 1 1 d . . . . .
H14 H 1.280952 0.928257 0.369280 0.043 Uiso 1 1 calc R U . . .
C15 C 1.1043(2) 0.77481(16) 0.35155(6) 0.0324(3) Uani 1 1 d . . . . .
H15 H 1.156301 0.733133 0.322873 0.039 Uiso 1 1 calc R U . . .
C16 C 0.9514(2) 0.72221(15) 0.36814(6) 0.0268(3) Uani 1 1 d . . . . .
C17 C 0.8764(2) 0.53576(16) 0.29742(6) 0.0294(3) Uani 1 1 d . . . . .
C18 C 0.9978(2) 0.42893(15) 0.30032(6) 0.0285(3) Uani 1 1 d . . . . .
H18 H 1.059371 0.403135 0.333885 0.034 Uiso 1 1 calc R U . . .
C19 C 1.0266(2) 0.36028(15) 0.25210(7) 0.0311(3) Uani 1 1 d . . . . .
C20 C 0.9342(2) 0.39892(17) 0.20292(7) 0.0382(4) Uani 1 1 d . . . . .
H20 H 0.954686 0.352778 0.170535 0.046 Uiso 1 1 calc R U . . .
C21 C 0.8135(3) 0.5037(2) 0.20139(7) 0.0511(5) Uani 1 1 d . . . . .
H21 H 0.749797 0.528132 0.168001 0.061 Uiso 1 1 calc R U . . .
C22 C 0.7838(3) 0.5747(2) 0.24885(8) 0.0501(5) Uani 1 1 d . . . . .
H22 H 0.702074 0.647958 0.247723 0.060 Uiso 1 1 calc R U . . .
C23 C 1.2332(4) 0.2042(2) 0.29927(11) 0.0736(8) Uani 1 1 d . . . . .
H23A H 1.307220 0.125963 0.291779 0.110 Uiso 1 1 calc R U . . .
H23B H 1.152056 0.174074 0.324132 0.110 Uiso 1 1 calc R U . . .
H23C H 1.304074 0.280426 0.315755 0.110 Uiso 1 1 calc R U . . .

loop_
_atom_site_aniso_label
_atom_site_aniso_U_11
_atom_site_aniso_U_22
_atom_site_aniso_U_33
_atom_site_aniso_U_23
_atom_site_aniso_U_13
_atom_site_aniso_U_12
O1 0.0521(9) 0.0534(7) 0.0446(8) -0.0122(6) 0.0205(7) 0.0138(6)
N1 0.0278(7) 0.0426(7) 0.0206(6) -0.0084(5) 0.0084(5) 0.0016(5)
N2 0.0567(13) 0.0844(12) 0.0678(13) -0.0372(10) 0.0317(11) -0.0248(10)
N3 0.0366(9) 0.0660(9) 0.0420(9) -0.0004(7) 0.0189(7) -0.0056(7)
C1 0.0339(10) 0.0533(9) 0.0365(10) -0.0102(7) 0.0195(8) -0.0053(8)
C2 0.0305(9) 0.0489(9) 0.0291(8) 0.0012(7) 0.0102(7) -0.0013(7)
C3 0.0213(8) 0.0452(8) 0.0271(8) 0.0025(6) 0.0081(6) -0.0006(6)
C4 0.0224(8) 0.0422(8) 0.0268(8) 0.0014(6) 0.0051(6) -0.0027(6)
C5 0.0257(8) 0.0385(7) 0.0171(7) -0.0026(5) 0.0047(6) 0.0035(6)
C6 0.0330(9) 0.0438(8) 0.0261(8) -0.0104(6) 0.0041(7) -0.0022(7)
C7 0.0269(9) 0.0440(8) 0.0286(8) -0.0057(6) 0.0032(6) -0.0050(7)
C8 0.0216(8) 0.0403(7) 0.0214(7) 0.0001(6) 0.0038(6) 0.0009(6)
C9 0.0257(8) 0.0381(7) 0.0176(7) -0.0028(5) 0.0054(6) 0.0011(6)
C10 0.0229(8) 0.0367(7) 0.0153(6) -0.0005(5) 0.0042(5) 0.0032(6)
C11 0.0218(7) 0.0385(7) 0.0154(6) -0.0002(5) 0.0050(5) 0.0038(6)
C12 0.0304(9) 0.0414(7) 0.0197(7) -0.0048(6) 0.0085(6) -0.0003(6)
C13 0.0356(10) 0.0441(8) 0.0274(8) -0.0047(6) 0.0110(7) -0.0065(7)
C14 0.0307(9) 0.0492(8) 0.0307(9) -0.0004(7) 0.0134(7) -0.0043(7)
C15 0.0285(9) 0.0484(8) 0.0226(7) -0.0028(6) 0.0132(6) 0.0027(7)
C16 0.0246(8) 0.0394(7) 0.0168(7) -0.0030(5) 0.0049(6) 0.0042(6)
C17 0.0278(8) 0.0429(7) 0.0186(7) -0.0083(6) 0.0076(6) 0.0006(6)
C18 0.0265(8) 0.0403(7) 0.0199(7) -0.0040(5) 0.0081(6) -0.0010(6)
C19 0.0281(9) 0.0377(7) 0.0303(8) -0.0098(6) 0.0153(7) -0.0051(6)
C20 0.0403(10) 0.0530(9) 0.0235(8) -0.0156(7) 0.0128(7) -0.0096(8)
C21 0.0546(13) 0.0755(12) 0.0209(9) -0.0095(8) -0.0056(8) 0.0105(10)
C22 0.0546(13) 0.0659(11) 0.0284(9) -0.0096(8) -0.0023(9) 0.0254(10)
C23 0.0802(19) 0.0748(14) 0.0674(16) -0.0031(12) 0.0146(14) 0.0421(13)

loop_
_atom_type_symbol
_atom_type_description
_atom_type_scat_dispersion_real
_atom_type_scat_dispersion_imag
_atom_type_scat_source
C C 0.0021 0.0012 'International Tables Vol C Tables 4.2.6.8 and 6.1.1.4'
H H 0.0000 0.0000 'International Tables Vol C Tables 4.2.6.8 and 6.1.1.4'
N N 0.0044 0.0025 'International Tables Vol C Tables 4.2.6.8 and 6.1.1.4'
O O 0.0080 0.0047 'International Tables Vol C Tables 4.2.6.8 and 6.1.1.4'

loop_
_geom_angle_atom_site_label_1
_geom_angle_atom_site_label_2
_geom_angle_atom_site_label_3
_geom_angle
_geom_angle_site_symmetry_1
_geom_angle_site_symmetry_3
_geom_angle_publ_flag
C19 O1 C23 117.94(14) . . ?
C5 N1 C16 109.03(12) . . ?
C5 N1 C17 125.85(13) . . ?
C16 N1 C17 124.43(13) . . ?
N2 C1 C3 177.80(19) . . ?
N3 C2 C3 179.9(2) . . ?
C4 C3 C1 126.01(15) . . ?
C4 C3 C2 119.45(15) . . ?
C1 C3 C2 114.53(14) . . ?
C3 C4 C8 131.12(15) . . ?
C3 C4 H4 114.4 . . ?
C8 C4 H4 114.4 . . ?
N1 C5 C6 129.60(13) . . ?
N1 C5 C10 108.93(13) . . ?
C6 C5 C10 121.46(14) . . ?
C7 C6 C5 117.72(14) . . ?
C7 C6 H6 121.1 . . ?
C5 C6 H6 121.1 . . ?
C6 C7 C8 122.48(14) . . ?
C6 C7 H7 118.8 . . ?
C8 C7 H7 118.8 . . ?
C9 C8 C7 118.98(14) . . ?
C9 C8 C4 124.82(13) . . ?
C7 C8 C4 116.19(14) . . ?
C10 C9 C8 119.48(13) . . ?
C10 C9 H9 120.3 . . ?
C8 C9 H9 120.3 . . ?
C9 C10 C5 119.88(13) . . ?
C9 C10 C11 133.46(13) . . ?
C5 C10 C11 106.63(12) . . ?
C12 C11 C16 118.97(14) . . ?
C12 C11 C10 134.15(13) . . ?
C16 C11 C10 106.82(13) . . ?
C13 C12 C11 118.97(14) . . ?
C13 C12 H12 120.5 . . ?
C11 C12 H12 120.5 . . ?
C12 C13 C14 120.77(15) . . ?
C12 C13 H13 119.6 . . ?
C14 C13 H13 119.6 . . ?
C15 C14 C13 121.67(16) . . ?
C15 C14 H14 119.2 . . ?
C13 C14 H14 119.2 . . ?
C14 C15 C16 117.06(14) . . ?
C14 C15 H15 121.5 . . ?
C16 C15 H15 121.5 . . ?
C15 C16 N1 128.90(13) . . ?
C15 C16 C11 122.52(14) . . ?
N1 C16 C11 108.57(13) . . ?
C22 C17 C18 121.92(14) . . ?
C22 C17 N1 119.43(14) . . ?
C18 C17 N1 118.63(14) . . ?
C17 C18 C19 118.26(15) . . ?
C17 C18 H18 120.9 . . ?
C19 C18 H18 120.9 . . ?
O1 C19 C20 115.68(14) . . ?
O1 C19 C18 124.05(16) . . ?
C20 C19 C18 120.25(15) . . ?
C21 C20 C19 120.20(15) . . ?
C21 C20 H20 119.9 . . ?
C19 C20 H20 119.9 . . ?
C20 C21 C22 120.58(17) . . ?
C20 C21 H21 119.7 . . ?
C22 C21 H21 119.7 . . ?
C17 C22 C21 118.78(17) . . ?
C17 C22 H22 120.6 . . ?
C21 C22 H22 120.6 . . ?
O1 C23 H23A 109.5 . . ?
O1 C23 H23B 109.5 . . ?
H23A C23 H23B 109.5 . . ?
O1 C23 H23C 109.5 . . ?
H23A C23 H23C 109.5 . . ?
H23B C23 H23C 109.5 . . ?

loop_
_geom_bond_atom_site_label_1
_geom_bond_atom_site_label_2
_geom_bond_distance
_geom_bond_site_symmetry_2
_geom_bond_publ_flag
O1 C19 1.3610(19) . ?
O1 C23 1.425(3) . ?
N1 C5 1.381(2) . ?
N1 C16 1.397(2) . ?
N1 C17 1.4380(18) . ?
N2 C1 1.142(2) . ?
N3 C2 1.147(2) . ?
C1 C3 1.436(2) . ?
C2 C3 1.445(2) . ?
C3 C4 1.350(2) . ?
C4 C8 1.450(2) . ?
C4 H4 0.9400 . ?
C5 C6 1.391(2) . ?
C5 C10 1.4169(19) . ?
C6 C7 1.378(2) . ?
C6 H6 0.9400 . ?
C7 C8 1.417(2) . ?
C7 H7 0.9400 . ?
C8 C9 1.400(2) . ?
C9 C10 1.391(2) . ?
C9 H9 0.9400 . ?
C10 C11 1.447(2) . ?
C11 C12 1.392(2) . ?
C11 C16 1.4125(19) . ?
C12 C13 1.388(2) . ?
C12 H12 0.9400 . ?
C13 C14 1.399(2) . ?
C13 H13 0.9400 . ?
C14 C15 1.382(2) . ?
C14 H14 0.9400 . ?
C15 C16 1.390(2) . ?
C15 H15 0.9400 . ?
C17 C22 1.375(2) . ?
C17 C18 1.381(2) . ?
C18 C19 1.396(2) . ?
C18 H18 0.9400 . ?
C19 C20 1.386(2) . ?
C20 C21 1.364(3) . ?
C20 H20 0.9400 . ?
C21 C22 1.392(2) . ?
C21 H21 0.9400 . ?
C22 H22 0.9400 . ?
C23 H23A 0.9700 . ?
C23 H23B 0.9700 . ?
C23 H23C 0.9700 . ?

loop_
_geom_torsion_atom_site_label_1
_geom_torsion_atom_site_label_2
_geom_torsion_atom_site_label_3
_geom_torsion_atom_site_label_4
_geom_torsion
_geom_torsion_site_symmetry_1
_geom_torsion_site_symmetry_2
_geom_torsion_site_symmetry_3
_geom_torsion_site_symmetry_4
_geom_torsion_publ_flag
C1 C3 C4 C8 -2.1(3) . . . . ?
C2 C3 C4 C8 178.91(15) . . . . ?
C16 N1 C5 C6 178.52(16) . . . . ?
C17 N1 C5 C6 7.8(3) . . . . ?
C16 N1 C5 C10 -0.91(17) . . . . ?
C17 N1 C5 C10 -171.65(14) . . . . ?
N1 C5 C6 C7 -179.43(15) . . . . ?
C10 C5 C6 C7 -0.1(2) . . . . ?
C5 C6 C7 C8 0.1(2) . . . . ?
C6 C7 C8 C9 -0.1(2) . . . . ?
C6 C7 C8 C4 178.59(15) . . . . ?
C3 C4 C8 C9 -3.7(3) . . . . ?
C3 C4 C8 C7 177.65(17) . . . . ?
C7 C8 C9 C10 0.1(2) . . . . ?
C4 C8 C9 C10 -178.54(14) . . . . ?
C8 C9 C10 C5 0.0(2) . . . . ?
C8 C9 C10 C11 177.66(15) . . . . ?
N1 C5 C10 C9 179.48(13) . . . . ?
C6 C5 C10 C9 0.0(2) . . . . ?
N1 C5 C10 C11 1.25(16) . . . . ?
C6 C5 C10 C11 -178.24(14) . . . . ?
C9 C10 C11 C12 -2.1(3) . . . . ?
C5 C10 C11 C12 175.82(16) . . . . ?
C9 C10 C11 C16 -179.00(16) . . . . ?
C5 C10 C11 C16 -1.11(16) . . . . ?
C16 C11 C12 C13 -1.5(2) . . . . ?
C10 C11 C12 C13 -178.11(16) . . . . ?
C11 C12 C13 C14 -0.2(2) . . . . ?
C12 C13 C14 C15 1.5(3) . . . . ?
C13 C14 C15 C16 -1.1(2) . . . . ?
C14 C15 C16 N1 177.93(16) . . . . ?
C14 C15 C16 C11 -0.7(2) . . . . ?
C5 N1 C16 C15 -178.55(15) . . . . ?
C17 N1 C16 C15 -7.7(3) . . . . ?
C5 N1 C16 C11 0.19(17) . . . . ?
C17 N1 C16 C11 171.09(14) . . . . ?
C12 C11 C16 C15 1.9(2) . . . . ?
C10 C11 C16 C15 179.42(14) . . . . ?
C12 C11 C16 N1 -176.90(13) . . . . ?
C10 C11 C16 N1 0.58(17) . . . . ?
C5 N1 C17 C22 74.3(2) . . . . ?
C16 N1 C17 C22 -95.1(2) . . . . ?
C5 N1 C17 C18 -107.09(18) . . . . ?
C16 N1 C17 C18 83.5(2) . . . . ?
C22 C17 C18 C19 0.4(2) . . . . ?
N1 C17 C18 C19 -178.16(14) . . . . ?
C23 O1 C19 C20 -177.67(18) . . . . ?
C23 O1 C19 C18 0.6(3) . . . . ?
C17 C18 C19 O1 -178.56(15) . . . . ?
C17 C18 C19 C20 -0.4(2) . . . . ?
O1 C19 C20 C21 177.91(17) . . . . ?
C18 C19 C20 C21 -0.4(3) . . . . ?
C19 C20 C21 C22 1.2(3) . . . . ?
C18 C17 C22 C21 0.2(3) . . . . ?
N1 C17 C22 C21 178.85(18) . . . . ?
C20 C21 C22 C17 -1.1(3) . . . . ?
